data_4032319
loop_
_publ_author_name
'Hou, Ji-Qin'
'Guo, Cui'
'Zhao, Jian-Juan'
'He, Qi-Wei'
'Zhang, Bao-Bao'
'Wang, Hao'

_publ_section_title
;
 Frutescone A-G, Tasmanone-Based Meroterpenoids from the aerial parts of
 Baeckea frutescens.
;
_journal_issue 3
_journal_name_full 'The Journal of organic chemistry'
_journal_page_first 1448
_journal_page_last 1457
_journal_paper_doi 10.1021/acs.joc.6b02643
_journal_volume 82
_journal_year 2017
_chemical_absolute_configuration ad
_chemical_formula_sum 'C30 H48 O4'
_chemical_formula_weight 472.68
_chemical_name_systematic
;
 ?
;
_space_group_crystal_system monoclinic
_space_group_IT_number 4
_space_group_name_Hall 'P 2yb'
_space_group_name_H-M_alt 'P 1 21 1'
_symmetry_space_group_name_Hall 'P 2yb'
_symmetry_space_group_name_H-M 'P 1 21 1'
_atom_sites_solution_hydrogens geom
_audit_creation_method SHELXL-2013
_cell_angle_alpha 90
_cell_angle_beta 93.9320(10)
_cell_angle_gamma 90
_cell_formula_units_Z 4
_cell_length_a 8.78970(10)
_cell_length_b 12.3070(2)
_cell_length_c 26.0231(3)
_cell_measurement_reflns_used 12468
_cell_measurement_temperature 288(2)
_cell_measurement_theta_max 70.5910
_cell_measurement_theta_min 3.9780
_cell_volume 2808.42(6)
_computing_cell_refinement 'CrysAlisPro (Agilent Technologies)'
_computing_data_collection 'CrysAlisPro (Agilent Technologies)'
_computing_data_reduction 'CrysAlisPro (Agilent Technologies)'
_computing_molecular_graphics 'Ortep-3 (L. J. Farrugia, 2001)'
_computing_publication_material SHELXL-2013
_computing_structure_refinement 'SHELXL-2013 (Sheldrick, 2013)'
_computing_structure_solution 'SHELXS-97 (Sheldrick, 1997)'
_diffrn_ambient_temperature 288(2)
_diffrn_detector_area_resol_mean 15.9149
_diffrn_measured_fraction_theta_full 0.995
_diffrn_measured_fraction_theta_max 0.987
_diffrn_measurement_device_type 'Gemini S Ultra, Agilent Technologies'
_diffrn_measurement_method '\w scans'
_diffrn_radiation_type CuK\a
_diffrn_radiation_wavelength 1.54184
_diffrn_reflns_av_R_equivalents 0.0163
_diffrn_reflns_av_unetI/netI 0.0177
_diffrn_reflns_Laue_measured_fraction_full 0.995
_diffrn_reflns_Laue_measured_fraction_max 0.987
_diffrn_reflns_limit_h_max 8
_diffrn_reflns_limit_h_min -10
_diffrn_reflns_limit_k_max 14
_diffrn_reflns_limit_k_min -14
_diffrn_reflns_limit_l_max 31
_diffrn_reflns_limit_l_min -31
_diffrn_reflns_number 26234
_diffrn_reflns_point_group_measured_fraction_full 0.947
_diffrn_reflns_point_group_measured_fraction_max 0.932
_diffrn_reflns_theta_full 67.684
_diffrn_reflns_theta_max 70.674
_diffrn_reflns_theta_min 3.975
_diffrn_source 'Enhance Ultra (Cu) X-ray Source'
_exptl_absorpt_coefficient_mu 0.562
_exptl_absorpt_correction_T_max 1.00000
_exptl_absorpt_correction_T_min 0.84376
_exptl_absorpt_correction_type multi-scan
_exptl_absorpt_process_details
;
CrysAlisPro, Agilent Technologies,
Version 1.171.37.35 (release 13-08-2014 CrysAlis171 .NET)
(compiled Aug 13 2014,18:06:01)
Empirical absorption correction using spherical harmonics,
 implemented in SCALE3 ABSPACK scaling algorithm.
;
_exptl_crystal_colour colorless
_exptl_crystal_density_diffrn 1.118
_exptl_crystal_description block
_exptl_crystal_F_000 1040
_exptl_crystal_size_max 0.380
_exptl_crystal_size_mid 0.360
_exptl_crystal_size_min 0.310
_refine_diff_density_max 0.359
_refine_diff_density_min -0.303
_refine_diff_density_rms 0.033
_refine_ls_abs_structure_details
;
 Flack x determined using 3817 quotients [(I+)-(I-)]/[(I+)+(I-)]
 (Parsons and Flack (2004), Acta Cryst. A60, s61).
;
_refine_ls_abs_structure_Flack 0.05(4)
_refine_ls_extinction_method none
_refine_ls_goodness_of_fit_ref 1.031
_refine_ls_hydrogen_treatment constr
_refine_ls_matrix_type full
_refine_ls_number_parameters 635
_refine_ls_number_reflns 10061
_refine_ls_number_restraints 1
_refine_ls_restrained_S_all 1.031
_refine_ls_R_factor_all 0.0432
_refine_ls_R_factor_gt 0.0402
_refine_ls_shift/su_max 0.001
_refine_ls_shift/su_mean 0.000
_refine_ls_structure_factor_coef Fsqd
_refine_ls_weighting_details 'w=1/[\s^2^(Fo^2^)+(0.0893P)^2^+0.1023P] where P=(Fo^2^+2Fc^2^)/3'
_refine_ls_weighting_scheme calc
_refine_ls_wR_factor_gt 0.1223
_refine_ls_wR_factor_ref 0.1269
_reflns_Friedel_coverage 0.800
_reflns_Friedel_fraction_full 0.894
_reflns_Friedel_fraction_max 0.872
_reflns_number_gt 9166
_reflns_number_total 10061
_reflns_threshold_expression 'I > 2\s(I)'
_cod_data_source_file jo6b02643_si_003.cif
_cod_data_source_block shelxl
_cod_database_code 4032319
_shelx_space_group_comment
;
The symmetry employed for this shelxl refinement is uniquely defined
by the following loop, which should always be used as a source of
symmetry information in preference to the above space-group names.
They are only intended as comments.
;
_shelx_estimated_absorpt_t_min 0.815
_shelx_estimated_absorpt_t_max 0.845
_shelxl_version_number 2013-4

loop_
_space_group_symop_operation_xyz
'x, y, z'
'-x, y+1/2, -z'

loop_
_atom_site_label
_atom_site_type_symbol
_atom_site_fract_x
_atom_site_fract_y
_atom_site_fract_z
_atom_site_U_iso_or_equiv
_atom_site_adp_type
_atom_site_occupancy
_atom_site_site_symmetry_order
_atom_site_calc_flag
_atom_site_refinement_flags_posn
_atom_site_refinement_flags_adp
O3 O 0.00717(15) 0.94486(12) 0.98319(5) 0.0418(3) Uani 1 1 d . .
O6 O 0.49057(15) 0.68918(12) 0.51383(5) 0.0418(3) Uani 1 1 d . .
O1 O 0.41193(18) 0.99453(17) 0.87722(6) 0.0598(5) Uani 1 1 d . .
O5 O 0.5916(2) 0.82941(16) 0.68123(6) 0.0592(4) Uani 1 1 d . .
O2 O -0.0962(2) 1.08127(16) 0.81523(6) 0.0605(4) Uani 1 1 d . .
O4 O 0.08489(18) 0.73724(17) 0.61951(6) 0.0616(5) Uani 1 1 d . .
C6 C 0.2211(2) 0.97510(17) 0.93525(7) 0.0400(4) Uani 1 1 d . .
C35 C 0.2762(2) 0.71903(17) 0.56143(7) 0.0402(4) Uani 1 1 d . .
C57 C 0.7092(2) 0.7497(2) 0.58509(8) 0.0502(5) Uani 1 1 d . .
H57A H 0.7409 0.6751 0.5848 0.075 Uiso 1 1 calc R U
H57B H 0.7706 0.7887 0.6109 0.075 Uiso 1 1 calc R U
H57C H 0.7213 0.7816 0.5519 0.075 Uiso 1 1 calc R U
C23 C -0.2124(2) 1.0051(2) 0.91243(9) 0.0514(5) Uani 1 1 d . .
H23A H -0.2437 0.9305 0.9136 0.077 Uiso 1 1 calc R U
H23B H -0.2746 1.0427 0.8864 0.077 Uiso 1 1 calc R U
H23C H -0.2238 1.0385 0.9453 0.077 Uiso 1 1 calc R U
C8 C 0.2551(2) 0.90293(15) 1.02831(7) 0.0366(4) Uani 1 1 d . .
H8 H 0.2474 0.9631 1.0526 0.044 Uiso 1 1 calc R U
C5 C 0.0681(2) 0.97646(16) 0.93961(7) 0.0381(4) Uani 1 1 d . .
C7 C 0.3328(2) 0.94891(16) 0.98043(7) 0.0387(4) Uani 1 1 d . .
H7 H 0.4025 0.8930 0.9691 0.046 Uiso 1 1 calc R U
C30 C 0.2202(2) 0.74665(19) 0.61083(7) 0.0452(5) Uani 1 1 d . .
C16 C 0.3343(3) 0.87976(19) 1.14893(8) 0.0477(5) Uani 1 1 d . .
C37 C 0.2433(2) 0.64739(16) 0.46855(7) 0.0380(4) Uani 1 1 d . .
H37 H 0.2514 0.7078 0.4443 0.046 Uiso 1 1 calc R U
C34 C 0.4293(2) 0.72077(16) 0.55738(7) 0.0382(4) Uani 1 1 d . .
C11 C -0.0454(2) 0.9479(2) 1.09153(8) 0.0498(5) Uani 1 1 d . .
H11A H -0.0792 1.0054 1.0679 0.060 Uiso 1 1 calc R U
H11B H -0.1310 0.9296 1.1115 0.060 Uiso 1 1 calc R U
C4 C -0.0478(2) 1.01077(16) 0.89989(7) 0.0415(4) Uani 1 1 d . .
C33 C 0.5448(2) 0.75575(17) 0.59705(7) 0.0412(4) Uani 1 1 d . .
C10 C -0.0102(2) 0.84862(18) 1.05935(7) 0.0451(5) Uani 1 1 d . .
H10A H -0.1067 0.8186 1.0456 0.054 Uiso 1 1 calc R U
H10B H 0.0369 0.7946 1.0825 0.054 Uiso 1 1 calc R U
C17 C 0.3314(3) 0.78571(18) 1.11178(8) 0.0497(5) Uani 1 1 d . .
H17A H 0.2334 0.7498 1.1123 0.060 Uiso 1 1 calc R U
H17B H 0.4090 0.7339 1.1239 0.060 Uiso 1 1 calc R U
C3 C 0.0009(2) 1.04381(18) 0.85469(8) 0.0452(4) Uani 1 1 d . .
C12 C 0.0796(2) 0.99480(18) 1.12861(7) 0.0434(4) Uani 1 1 d . .
H12 H 0.1453 1.0413 1.1090 0.052 Uiso 1 1 calc R U
C31 C 0.3296(2) 0.79392(19) 0.65331(7) 0.0463(5) Uani 1 1 d . .
C18 C 0.3581(2) 0.81580(18) 1.05543(8) 0.0453(5) Uani 1 1 d . .
H18A H 0.4629 0.8400 1.0545 0.054 Uiso 1 1 calc R U
H18B H 0.3481 0.7498 1.0351 0.054 Uiso 1 1 calc R U
C45 C 0.5437(2) 0.6924(2) 0.40550(8) 0.0506(5) Uani 1 1 d . .
H45A H 0.5777 0.7498 0.4291 0.061 Uiso 1 1 calc R U
H45B H 0.6293 0.6741 0.3855 0.061 Uiso 1 1 calc R U
C46 C 0.5085(2) 0.59285(18) 0.43766(7) 0.0453(5) Uani 1 1 d . .
H46A H 0.6049 0.5628 0.4514 0.054 Uiso 1 1 calc R U
H46B H 0.4614 0.5389 0.4145 0.054 Uiso 1 1 calc R U
C54 C -0.0654(3) 0.7780(3) 0.46338(9) 0.0607(6) Uani 1 1 d . .
H54A H -0.0270 0.7640 0.4304 0.091 Uiso 1 1 calc R U
H54B H -0.1291 0.8414 0.4613 0.091 Uiso 1 1 calc R U
H54C H -0.1240 0.7167 0.4735 0.091 Uiso 1 1 calc R U
C1 C 0.2768(2) 1.00316(18) 0.88601(7) 0.0444(5) Uani 1 1 d . .
C39 C 0.1681(3) 0.52993(19) 0.38510(9) 0.0512(5) Uani 1 1 d . .
H39A H 0.2665 0.4942 0.3849 0.061 Uiso 1 1 calc R U
H39B H 0.0912 0.4776 0.3731 0.061 Uiso 1 1 calc R U
C15 C 0.1834(2) 0.92106(19) 1.16528(7) 0.0477(5) Uani 1 1 d . .
H15 H 0.1232 0.8594 1.1764 0.057 Uiso 1 1 calc R U
C40 C 0.1654(3) 0.62325(19) 0.34716(8) 0.0506(5) Uani 1 1 d . .
C51 C 0.4103(3) 0.50197(19) 0.51464(9) 0.0523(5) Uani 1 1 d . .
H51A H 0.5107 0.4919 0.5309 0.078 Uiso 1 1 calc R U
H51B H 0.3847 0.4412 0.4926 0.078 Uiso 1 1 calc R U
H51C H 0.3379 0.5073 0.5405 0.078 Uiso 1 1 calc R U
C38 C 0.1405(2) 0.56008(19) 0.44107(8) 0.0478(5) Uani 1 1 d . .
H38A H 0.1499 0.4941 0.4615 0.057 Uiso 1 1 calc R U
H38B H 0.0357 0.5844 0.4417 0.057 Uiso 1 1 calc R U
C22 C 0.5629(3) 1.0337(2) 1.03358(9) 0.0591(6) Uani 1 1 d . .
H22A H 0.5249 1.0216 1.0668 0.089 Uiso 1 1 calc R U
H22B H 0.6283 1.0962 1.0350 0.089 Uiso 1 1 calc R U
H22C H 0.6195 0.9712 1.0238 0.089 Uiso 1 1 calc R U
C21 C 0.3317(3) 1.1481(2) 1.00946(11) 0.0612(6) Uani 1 1 d . .
H21A H 0.2470 1.1571 0.9845 0.092 Uiso 1 1 calc R U
H21B H 0.3921 1.2131 1.0110 0.092 Uiso 1 1 calc R U
H21C H 0.2946 1.1340 1.0427 0.092 Uiso 1 1 calc R U
C24 C 0.2106(3) 1.1698(2) 0.83669(12) 0.0691(7) Uani 1 1 d . .
H24A H 0.1424 1.2026 0.8108 0.104 Uiso 1 1 calc R U
H24B H 0.3133 1.1743 0.8264 0.104 Uiso 1 1 calc R U
H24C H 0.2033 1.2073 0.8688 0.104 Uiso 1 1 calc R U
C47 C 0.4065(2) 0.60632(16) 0.48269(7) 0.0395(4) Uani 1 1 d . .
C29 C 0.0881(3) 0.75727(19) 0.98250(8) 0.0510(5) Uani 1 1 d . .
H29A H -0.0115 0.7481 0.9655 0.076 Uiso 1 1 calc R U
H29B H 0.1108 0.6965 1.0048 0.076 Uiso 1 1 calc R U
H29C H 0.1626 0.7616 0.9573 0.076 Uiso 1 1 calc R U
C56 C 0.3064(3) 0.7335(3) 0.70368(9) 0.0686(7) Uani 1 1 d . .
H56A H 0.2014 0.7385 0.7114 0.103 Uiso 1 1 calc R U
H56B H 0.3695 0.7657 0.7312 0.103 Uiso 1 1 calc R U
H56C H 0.3339 0.6585 0.7001 0.103 Uiso 1 1 calc R U
C36 C 0.1650(2) 0.69285(17) 0.51646(7) 0.0400(4) Uani 1 1 d . .
H36 H 0.0957 0.6366 0.5277 0.048 Uiso 1 1 calc R U
C49 C 0.4669(4) 0.9277(3) 0.32778(12) 0.0776(8) Uani 1 1 d . .
H49A H 0.5462 0.9469 0.3534 0.116 Uiso 1 1 calc R U
H49B H 0.3703 0.9515 0.3388 0.116 Uiso 1 1 calc R U
H49C H 0.4859 0.9622 0.2958 0.116 Uiso 1 1 calc R U
C20 C 0.4291(2) 1.05282(18) 0.99389(8) 0.0446(5) Uani 1 1 d . .
H20 H 0.4739 1.0748 0.9620 0.054 Uiso 1 1 calc R U
C9 C 0.0917(2) 0.86216(16) 1.01431(7) 0.0387(4) Uani 1 1 d . .
C32 C 0.4951(2) 0.78969(18) 0.64191(7) 0.0444(4) Uani 1 1 d . .
C53 C 0.1651(3) 0.8923(2) 0.48786(11) 0.0617(6) Uani 1 1 d . .
H53A H 0.2029 0.8786 0.4547 0.093 Uiso 1 1 calc R U
H53B H 0.2493 0.9014 0.5130 0.093 Uiso 1 1 calc R U
H53C H 0.1043 0.9572 0.4862 0.093 Uiso 1 1 calc R U
C52 C 0.0678(2) 0.79675(19) 0.50314(8) 0.0463(5) Uani 1 1 d . .
H52 H 0.0227 0.8182 0.5350 0.056 Uiso 1 1 calc R U
C50 C 0.6106(4) 0.7661(3) 0.29770(11) 0.0772(8) Uani 1 1 d . .
H50A H 0.6186 0.7988 0.2645 0.116 Uiso 1 1 calc R U
H50B H 0.6076 0.6885 0.2941 0.116 Uiso 1 1 calc R U
H50C H 0.6972 0.7865 0.3201 0.116 Uiso 1 1 calc R U
C25 C 0.1907(4) 0.9880(3) 0.79324(9) 0.0723(8) Uani 1 1 d . .
H25A H 0.1648 0.9128 0.7973 0.108 Uiso 1 1 calc R U
H25B H 0.2955 0.9938 0.7854 0.108 Uiso 1 1 calc R U
H25C H 0.1267 1.0190 0.7656 0.108 Uiso 1 1 calc R U
C44 C 0.4185(2) 0.73936(18) 0.36846(7) 0.0455(5) Uani 1 1 d . .
H44 H 0.3523 0.7851 0.3882 0.055 Uiso 1 1 calc R U
C42 C 0.3191(3) 0.7586(3) 0.29139(9) 0.0639(6) Uani 1 1 d . .
H42A H 0.2317 0.8067 0.2912 0.077 Uiso 1 1 calc R U
H42B H 0.3355 0.7334 0.2569 0.077 Uiso 1 1 calc R U
C43 C 0.4643(3) 0.8053(2) 0.32056(9) 0.0555(5) Uani 1 1 d . .
C2 C 0.1666(2) 1.04912(19) 0.84327(8) 0.0471(5) Uani 1 1 d . .
C55 C 0.2834(3) 0.9141(2) 0.65922(11) 0.0638(6) Uani 1 1 d . .
H55A H 0.2896 0.9509 0.6269 0.096 Uiso 1 1 calc R U
H55B H 0.3511 0.9482 0.6849 0.096 Uiso 1 1 calc R U
H55C H 0.1808 0.9179 0.6696 0.096 Uiso 1 1 calc R U
C41 C 0.3155(3) 0.6662(2) 0.33145(8) 0.0500(5) Uani 1 1 d . .
H41 H 0.3766 0.6053 0.3200 0.060 Uiso 1 1 calc R U
C14 C 0.1791(3) 1.0128(3) 1.20570(9) 0.0630(7) Uani 1 1 d . .
H14A H 0.1634 0.9870 1.2401 0.076 Uiso 1 1 calc R U
H14B H 0.2660 1.0615 1.2060 0.076 Uiso 1 1 calc R U
C26 C -0.1972(4) 1.0041(3) 0.79009(13) 0.0919(12) Uani 1 1 d . .
H26A H -0.1766 0.9991 0.7544 0.138 Uiso 1 1 calc R U
H26B H -0.3008 1.0271 0.7928 0.138 Uiso 1 1 calc R U
H26C H -0.1823 0.9344 0.8061 0.138 Uiso 1 1 calc R U
C19 C 0.4665(3) 0.9192(3) 1.16792(10) 0.0625(6) Uani 1 1 d . .
H19A H 0.5572 0.8888 1.1583 0.075 Uiso 1 1 calc R U
H19B H 0.4687 0.9772 1.1908 0.075 Uiso 1 1 calc R U
C58 C 0.6915(4) 0.7539(3) 0.70792(12) 0.0884(11) Uani 1 1 d . .
H58A H 0.7953 0.7727 0.7027 0.133 Uiso 1 1 calc R U
H58B H 0.6706 0.6820 0.6950 0.133 Uiso 1 1 calc R U
H58C H 0.6759 0.7562 0.7441 0.133 Uiso 1 1 calc R U
C48 C 0.0324(3) 0.6603(3) 0.32686(11) 0.0682(7) Uani 1 1 d . .
H48A H 0.0301 0.7147 0.3020 0.082 Uiso 1 1 calc R U
H48B H -0.0582 0.6318 0.3375 0.082 Uiso 1 1 calc R U
C13 C 0.0338(3) 1.0591(2) 1.17707(9) 0.0546(5) Uani 1 1 d . .
C28 C -0.1122(3) 1.0182(3) 1.19951(10) 0.0752(8) Uani 1 1 d . .
H28A H -0.1991 1.0405 1.1776 0.113 Uiso 1 1 calc R U
H28B H -0.1195 1.0482 1.2333 0.113 Uiso 1 1 calc R U
H28C H -0.1097 0.9404 1.2016 0.113 Uiso 1 1 calc R U
C27 C 0.0295(4) 1.1821(3) 1.17079(13) 0.0814(9) Uani 1 1 d . .
H27A H 0.1256 1.2069 1.1598 0.122 Uiso 1 1 calc R U
H27B H 0.0106 1.2152 1.2031 0.122 Uiso 1 1 calc R U
H27C H -0.0503 1.2015 1.1455 0.122 Uiso 1 1 calc R U
O7 O 0.5460(5) 0.8150(3) 0.8325(2) 0.1635(19) Uani 1 1 d . .
H7A H 0.5578 0.8648 0.8533 0.245 Uiso 1 1 calc R U
O8 O -0.0567(5) 0.5593(4) 0.6615(2) 0.182(2) Uani 1 1 d . .
H8A H -0.0612 0.6051 0.6386 0.273 Uiso 1 1 calc R U
C59 C 0.4666(7) 0.7357(4) 0.8527(2) 0.1309(18) Uani 1 1 d . .
H59A H 0.3607 0.7435 0.8416 0.196 Uiso 1 1 calc R U
H59B H 0.4788 0.7395 0.8895 0.196 Uiso 1 1 calc R U
H59C H 0.5029 0.6667 0.8413 0.196 Uiso 1 1 calc R U
C60 C 0.0382(7) 0.4791(4) 0.6493(2) 0.1330(19) Uani 1 1 d . .
H60A H 0.0010 0.4110 0.6613 0.200 Uiso 1 1 calc R U
H60B H 0.1381 0.4927 0.6653 0.200 Uiso 1 1 calc R U
H60C H 0.0434 0.4764 0.6126 0.200 Uiso 1 1 calc R U

loop_
_atom_site_aniso_label
_atom_site_aniso_U_11
_atom_site_aniso_U_22
_atom_site_aniso_U_33
_atom_site_aniso_U_23
_atom_site_aniso_U_13
_atom_site_aniso_U_12
O3 0.0353(7) 0.0542(9) 0.0365(6) 0.0052(6) 0.0053(5) 0.0009(5)
O6 0.0348(7) 0.0537(9) 0.0373(7) -0.0065(6) 0.0046(5) -0.0001(6)
O1 0.0460(8) 0.0899(14) 0.0451(8) -0.0011(8) 0.0139(6) 0.0032(8)
O5 0.0608(10) 0.0684(11) 0.0466(8) -0.0149(7) -0.0092(7) 0.0022(8)
O2 0.0621(10) 0.0669(11) 0.0504(9) 0.0180(8) -0.0100(7) -0.0032(8)
O4 0.0439(9) 0.0944(14) 0.0480(8) 0.0000(8) 0.0140(6) -0.0036(8)
C6 0.0382(10) 0.0471(11) 0.0351(9) -0.0002(7) 0.0053(7) -0.0007(7)
C35 0.0370(9) 0.0475(11) 0.0363(9) 0.0002(7) 0.0041(7) 0.0003(7)
C57 0.0380(10) 0.0582(13) 0.0541(11) -0.0083(9) -0.0007(8) 0.0018(8)
C23 0.0392(10) 0.0582(14) 0.0560(12) 0.0085(10) -0.0025(8) -0.0010(9)
C8 0.0358(9) 0.0391(10) 0.0351(8) 0.0008(7) 0.0042(7) -0.0001(7)
C5 0.0379(9) 0.0420(11) 0.0346(8) -0.0017(7) 0.0043(7) -0.0010(7)
C7 0.0329(9) 0.0464(11) 0.0373(9) 0.0001(8) 0.0065(7) 0.0027(7)
C30 0.0411(10) 0.0558(13) 0.0393(9) 0.0039(8) 0.0078(8) 0.0017(8)
C16 0.0516(12) 0.0514(13) 0.0397(9) 0.0101(8) -0.0003(8) 0.0042(9)
C37 0.0359(9) 0.0420(11) 0.0360(8) -0.0026(7) 0.0016(7) 0.0002(7)
C34 0.0381(9) 0.0415(10) 0.0351(9) 0.0012(7) 0.0049(7) 0.0017(7)
C11 0.0403(10) 0.0711(15) 0.0382(9) -0.0044(9) 0.0046(8) 0.0011(9)
C4 0.0387(10) 0.0429(11) 0.0426(10) -0.0001(8) 0.0014(7) -0.0007(7)
C33 0.0391(10) 0.0436(11) 0.0403(9) 0.0010(8) -0.0004(7) 0.0017(8)
C10 0.0427(10) 0.0551(13) 0.0376(9) 0.0007(8) 0.0045(8) -0.0107(8)
C17 0.0520(12) 0.0446(12) 0.0524(11) 0.0118(9) 0.0028(9) 0.0068(8)
C3 0.0491(11) 0.0449(11) 0.0410(9) 0.0027(8) -0.0027(8) 0.0001(8)
C12 0.0458(11) 0.0491(12) 0.0356(9) 0.0004(8) 0.0045(8) 0.0005(8)
C31 0.0518(11) 0.0527(13) 0.0353(9) -0.0014(8) 0.0083(8) 0.0024(9)
C18 0.0449(11) 0.0450(12) 0.0461(10) 0.0007(8) 0.0027(8) 0.0083(8)
C45 0.0419(10) 0.0713(15) 0.0387(9) 0.0028(9) 0.0046(8) -0.0001(9)
C46 0.0418(10) 0.0552(13) 0.0388(9) -0.0044(8) 0.0023(8) 0.0100(8)
C54 0.0456(12) 0.0819(18) 0.0537(12) -0.0051(11) -0.0033(9) 0.0145(11)
C1 0.0431(11) 0.0537(13) 0.0370(9) -0.0047(8) 0.0072(8) -0.0014(8)
C39 0.0550(12) 0.0459(12) 0.0519(11) -0.0112(9) -0.0014(9) -0.0046(9)
C15 0.0510(11) 0.0553(13) 0.0367(9) 0.0041(8) 0.0025(8) 0.0008(9)
C40 0.0569(13) 0.0516(13) 0.0419(10) -0.0097(9) -0.0065(9) -0.0013(9)
C51 0.0571(13) 0.0487(13) 0.0509(11) 0.0056(9) 0.0020(9) 0.0063(9)
C38 0.0451(11) 0.0498(13) 0.0480(11) -0.0028(9) 0.0001(8) -0.0088(8)
C22 0.0453(11) 0.0779(17) 0.0530(12) 0.0048(11) -0.0042(9) -0.0154(11)
C21 0.0591(14) 0.0480(14) 0.0770(16) -0.0017(11) 0.0090(11) -0.0075(10)
C24 0.0668(16) 0.0598(16) 0.0826(18) 0.0162(13) 0.0188(13) -0.0075(12)
C47 0.0391(10) 0.0432(11) 0.0360(8) -0.0025(7) 0.0019(7) 0.0033(7)
C29 0.0560(12) 0.0494(13) 0.0474(11) -0.0062(9) 0.0032(9) -0.0065(9)
C56 0.0761(17) 0.092(2) 0.0382(11) 0.0106(12) 0.0036(10) -0.0097(14)
C36 0.0321(9) 0.0492(12) 0.0392(9) -0.0003(8) 0.0055(7) -0.0029(7)
C49 0.093(2) 0.0641(18) 0.0756(18) 0.0120(14) 0.0074(15) -0.0097(15)
C20 0.0373(9) 0.0556(13) 0.0414(9) 0.0023(8) 0.0061(8) -0.0083(8)
C9 0.0388(10) 0.0420(11) 0.0352(9) 0.0012(7) 0.0026(7) -0.0020(7)
C32 0.0465(11) 0.0469(11) 0.0388(9) -0.0012(8) -0.0027(8) 0.0004(8)
C53 0.0590(14) 0.0511(14) 0.0757(16) 0.0022(11) 0.0103(12) 0.0090(10)
C52 0.0374(10) 0.0585(13) 0.0436(10) -0.0028(9) 0.0062(8) 0.0088(8)
C50 0.0800(19) 0.099(2) 0.0558(14) 0.0166(15) 0.0257(13) 0.0060(16)
C25 0.0804(18) 0.099(2) 0.0374(11) -0.0091(12) 0.0027(11) 0.0176(15)
C44 0.0480(11) 0.0515(12) 0.0373(9) -0.0015(8) 0.0042(8) 0.0003(8)
C42 0.0757(17) 0.0714(17) 0.0431(11) 0.0105(11) -0.0056(10) -0.0011(13)
C43 0.0611(14) 0.0631(15) 0.0426(11) 0.0064(10) 0.0050(9) -0.0016(11)
C2 0.0533(12) 0.0510(12) 0.0379(9) 0.0028(8) 0.0086(8) -0.0004(9)
C55 0.0651(15) 0.0585(15) 0.0693(15) -0.0088(12) 0.0162(12) 0.0080(11)
C41 0.0563(12) 0.0551(13) 0.0380(9) -0.0028(8) -0.0006(8) 0.0037(9)
C14 0.0685(15) 0.0787(18) 0.0408(11) -0.0102(11) -0.0034(10) 0.0059(13)
C26 0.101(2) 0.103(3) 0.0663(17) 0.0211(17) -0.0371(17) -0.030(2)
C19 0.0553(14) 0.0758(18) 0.0553(13) -0.0006(12) -0.0038(10) 0.0004(11)
C58 0.091(2) 0.106(3) 0.0629(17) -0.0098(17) -0.0329(15) 0.0226(19)
C48 0.0601(15) 0.0785(19) 0.0641(14) 0.0003(13) -0.0098(11) 0.0035(12)
C13 0.0580(13) 0.0633(15) 0.0429(10) -0.0100(10) 0.0060(9) 0.0060(11)
C28 0.0719(17) 0.104(2) 0.0524(13) -0.0137(14) 0.0229(12) 0.0005(15)
C27 0.095(2) 0.0661(19) 0.0825(19) -0.0193(15) 0.0039(16) 0.0145(15)
O7 0.132(3) 0.115(3) 0.252(5) -0.059(3) 0.076(3) -0.019(2)
O8 0.124(3) 0.151(4) 0.279(6) 0.100(4) 0.071(4) 0.023(3)
C59 0.182(6) 0.084(3) 0.128(4) 0.008(3) 0.022(4) -0.001(3)
C60 0.184(6) 0.088(3) 0.127(4) -0.011(3) 0.009(4) 0.000(3)

loop_
_atom_type_symbol
_atom_type_description
_atom_type_scat_dispersion_real
_atom_type_scat_dispersion_imag
_atom_type_scat_source
C C 0.0181 0.0091 'International Tables Vol C Tables 4.2.6.8 and 6.1.1.4'
H H 0.0000 0.0000 'International Tables Vol C Tables 4.2.6.8 and 6.1.1.4'
O O 0.0492 0.0322 'International Tables Vol C Tables 4.2.6.8 and 6.1.1.4'

loop_
_geom_angle_atom_site_label_1
_geom_angle_atom_site_label_2
_geom_angle_atom_site_label_3
_geom_angle
C5 O3 C9 116.71(14)
C34 O6 C47 116.74(15)
C32 O5 C58 117.3(2)
C3 O2 C26 117.1(2)
C5 C6 C1 117.99(17)
C5 C6 C7 122.07(16)
C1 C6 C7 119.91(17)
C34 C35 C30 117.67(17)
C34 C35 C36 122.47(16)
C30 C35 C36 119.84(17)
C33 C57 H57A 109.5
C33 C57 H57B 109.5
H57A C57 H57B 109.5
C33 C57 H57C 109.5
H57A C57 H57C 109.5
H57B C57 H57C 109.5
C4 C23 H23A 109.5
C4 C23 H23B 109.5
H23A C23 H23B 109.5
C4 C23 H23C 109.5
H23A C23 H23C 109.5
H23B C23 H23C 109.5
C9 C8 C18 112.95(16)
C9 C8 C7 112.29(14)
C18 C8 C7 109.94(15)
C9 C8 H8 107.1
C18 C8 H8 107.1
C7 C8 H8 107.1
O3 C5 C6 121.42(17)
O3 C5 C4 112.38(16)
C6 C5 C4 126.20(17)
C6 C7 C20 108.23(16)
C6 C7 C8 113.58(15)
C20 C7 C8 112.14(15)
C6 C7 H7 107.5
C20 C7 H7 107.5
C8 C7 H7 107.5
O4 C30 C35 122.15(19)
O4 C30 C31 118.10(18)
C35 C30 C31 119.70(17)
C19 C16 C17 119.8(2)
C19 C16 C15 122.5(2)
C17 C16 C15 117.6(2)
C47 C37 C38 112.77(17)
C47 C37 C36 112.29(15)
C38 C37 C36 109.91(15)
C47 C37 H37 107.2
C38 C37 H37 107.2
C36 C37 H37 107.2
O6 C34 C35 121.13(17)
O6 C34 C33 112.43(16)
C35 C34 C33 126.44(17)
C12 C11 C10 119.11(18)
C12 C11 H11A 107.5
C10 C11 H11A 107.5
C12 C11 H11B 107.5
C10 C11 H11B 107.5
H11A C11 H11B 107.0
C3 C4 C5 117.23(18)
C3 C4 C23 124.96(18)
C5 C4 C23 117.81(17)
C32 C33 C34 117.03(17)
C32 C33 C57 124.88(18)
C34 C33 C57 118.09(17)
C11 C10 C9 118.94(18)
C11 C10 H10A 107.6
C9 C10 H10A 107.6
C11 C10 H10B 107.6
C9 C10 H10B 107.6
H10A C10 H10B 107.0
C16 C17 C18 115.31(18)
C16 C17 H17A 108.4
C18 C17 H17A 108.4
C16 C17 H17B 108.4
C18 C17 H17B 108.4
H17A C17 H17B 107.5
C4 C3 O2 122.6(2)
C4 C3 C2 123.83(18)
O2 C3 C2 113.51(18)
C11 C12 C15 122.09(19)
C11 C12 C13 119.15(18)
C15 C12 C13 88.48(15)
C11 C12 H12 108.5
C15 C12 H12 108.5
C13 C12 H12 108.5
C32 C31 C30 114.39(16)
C32 C31 C56 109.80(19)
C30 C31 C56 108.64(19)
C32 C31 C55 108.49(19)
C30 C31 C55 106.23(19)
C56 C31 C55 109.1(2)
C8 C18 C17 118.58(17)
C8 C18 H18A 107.7
C17 C18 H18A 107.7
C8 C18 H18B 107.7
C17 C18 H18B 107.7
H18A C18 H18B 107.1
C44 C45 C46 119.04(18)
C44 C45 H45A 107.6
C46 C45 H45A 107.6
C44 C45 H45B 107.6
C46 C45 H45B 107.6
H45A C45 H45B 107.0
C45 C46 C47 118.93(17)
C45 C46 H46A 107.6
C47 C46 H46A 107.6
C45 C46 H46B 107.6
C47 C46 H46B 107.6
H46A C46 H46B 107.0
C52 C54 H54A 109.5
C52 C54 H54B 109.5
H54A C54 H54B 109.5
C52 C54 H54C 109.5
H54A C54 H54C 109.5
H54B C54 H54C 109.5
O1 C1 C6 122.35(19)
O1 C1 C2 117.85(17)
C6 C1 C2 119.76(17)
C40 C39 C38 115.98(19)
C40 C39 H39A 108.3
C38 C39 H39A 108.3
C40 C39 H39B 108.3
C38 C39 H39B 108.3
H39A C39 H39B 107.4
C16 C15 C14 120.1(2)
C16 C15 C12 120.71(16)
C14 C15 C12 87.18(17)
C16 C15 H15 109.0
C14 C15 H15 109.0
C12 C15 H15 109.0
C48 C40 C41 122.4(2)
C48 C40 C39 119.6(2)
C41 C40 C39 118.0(2)
C47 C51 H51A 109.5
C47 C51 H51B 109.5
H51A C51 H51B 109.5
C47 C51 H51C 109.5
H51A C51 H51C 109.5
H51B C51 H51C 109.5
C39 C38 C37 118.67(17)
C39 C38 H38A 107.6
C37 C38 H38A 107.6
C39 C38 H38B 107.6
C37 C38 H38B 107.6
H38A C38 H38B 107.1
C20 C22 H22A 109.5
C20 C22 H22B 109.5
H22A C22 H22B 109.5
C20 C22 H22C 109.5
H22A C22 H22C 109.5
H22B C22 H22C 109.5
C20 C21 H21A 109.5
C20 C21 H21B 109.5
H21A C21 H21B 109.5
C20 C21 H21C 109.5
H21A C21 H21C 109.5
H21B C21 H21C 109.5
C2 C24 H24A 109.5
C2 C24 H24B 109.5
H24A C24 H24B 109.5
C2 C24 H24C 109.5
H24A C24 H24C 109.5
H24B C24 H24C 109.5
O6 C47 C51 106.95(15)
O6 C47 C46 101.43(15)
C51 C47 C46 109.45(17)
O6 C47 C37 109.18(15)
C51 C47 C37 113.00(17)
C46 C47 C37 115.87(15)
C9 C29 H29A 109.5
C9 C29 H29B 109.5
H29A C29 H29B 109.5
C9 C29 H29C 109.5
H29A C29 H29C 109.5
H29B C29 H29C 109.5
C31 C56 H56A 109.5
C31 C56 H56B 109.5
H56A C56 H56B 109.5
C31 C56 H56C 109.5
H56A C56 H56C 109.5
H56B C56 H56C 109.5
C35 C36 C52 108.22(17)
C35 C36 C37 113.38(15)
C52 C36 C37 112.24(15)
C35 C36 H36 107.6
C52 C36 H36 107.6
C37 C36 H36 107.6
C43 C49 H49A 109.5
C43 C49 H49B 109.5
H49A C49 H49B 109.5
C43 C49 H49C 109.5
H49A C49 H49C 109.5
H49B C49 H49C 109.5
C21 C20 C22 111.1(2)
C21 C20 C7 112.58(16)
C22 C20 C7 113.94(19)
C21 C20 H20 106.2
C22 C20 H20 106.2
C7 C20 H20 106.2
O3 C9 C10 101.36(15)
O3 C9 C29 107.15(15)
C10 C9 C29 109.28(17)
O3 C9 C8 109.40(15)
C10 C9 C8 116.02(15)
C29 C9 C8 112.71(16)
C33 C32 O5 122.54(19)
C33 C32 C31 124.00(18)
O5 C32 C31 113.38(17)
C52 C53 H53A 109.5
C52 C53 H53B 109.5
H53A C53 H53B 109.5
C52 C53 H53C 109.5
H53A C53 H53C 109.5
H53B C53 H53C 109.5
C53 C52 C54 111.0(2)
C53 C52 C36 112.42(16)
C54 C52 C36 114.1(2)
C53 C52 H52 106.2
C54 C52 H52 106.2
C36 C52 H52 106.2
C43 C50 H50A 109.5
C43 C50 H50B 109.5
H50A C50 H50B 109.5
C43 C50 H50C 109.5
H50A C50 H50C 109.5
H50B C50 H50C 109.5
C2 C25 H25A 109.5
C2 C25 H25B 109.5
H25A C25 H25B 109.5
C2 C25 H25C 109.5
H25A C25 H25C 109.5
H25B C25 H25C 109.5
C45 C44 C41 122.24(19)
C45 C44 C43 119.10(18)
C41 C44 C43 88.71(16)
C45 C44 H44 108.3
C41 C44 H44 108.3
C43 C44 H44 108.3
C41 C42 C43 89.79(18)
C41 C42 H42A 113.7
C43 C42 H42A 113.7
C41 C42 H42B 113.7
C43 C42 H42B 113.7
H42A C42 H42B 110.9
C49 C43 C50 110.8(3)
C49 C43 C42 115.7(2)
C50 C43 C42 112.2(2)
C49 C43 C44 114.8(2)
C50 C43 C44 114.5(2)
C42 C43 C44 87.11(17)
C3 C2 C25 109.7(2)
C3 C2 C1 114.33(17)
C25 C2 C1 108.60(19)
C3 C2 C24 108.38(19)
C25 C2 C24 109.1(2)
C1 C2 C24 106.5(2)
C31 C55 H55A 109.5
C31 C55 H55B 109.5
H55A C55 H55B 109.5
C31 C55 H55C 109.5
H55A C55 H55C 109.5
H55B C55 H55C 109.5
C40 C41 C42 120.1(2)
C40 C41 C44 121.16(17)
C42 C41 C44 87.38(18)
C40 C41 H41 108.8
C42 C41 H41 108.8
C44 C41 H41 108.8
C13 C14 C15 89.95(17)
C13 C14 H14A 113.7
C15 C14 H14A 113.7
C13 C14 H14B 113.6
C15 C14 H14B 113.7
H14A C14 H14B 110.9
O2 C26 H26A 109.5
O2 C26 H26B 109.5
H26A C26 H26B 109.5
O2 C26 H26C 109.5
H26A C26 H26C 109.5
H26B C26 H26C 109.5
C16 C19 H19A 120.0
C16 C19 H19B 120.0
H19A C19 H19B 120.0
O5 C58 H58A 109.5
O5 C58 H58B 109.5
H58A C58 H58B 109.5
O5 C58 H58C 109.5
H58A C58 H58C 109.5
H58B C58 H58C 109.5
C40 C48 H48A 120.0
C40 C48 H48B 120.0
H48A C48 H48B 120.0
C27 C13 C28 110.7(3)
C27 C13 C14 115.6(3)
C28 C13 C14 112.5(2)
C27 C13 C12 115.0(2)
C28 C13 C12 114.2(2)
C14 C13 C12 87.25(17)
C13 C28 H28A 109.5
C13 C28 H28B 109.5
H28A C28 H28B 109.5
C13 C28 H28C 109.5
H28A C28 H28C 109.5
H28B C28 H28C 109.5
C13 C27 H27A 109.5
C13 C27 H27B 109.5
H27A C27 H27B 109.5
C13 C27 H27C 109.5
H27A C27 H27C 109.5
H27B C27 H27C 109.5
C59 O7 H7A 109.5
C60 O8 H8A 109.5
O7 C59 H59A 109.5
O7 C59 H59B 109.5
H59A C59 H59B 109.5
O7 C59 H59C 109.5
H59A C59 H59C 109.5
H59B C59 H59C 109.5
O8 C60 H60A 109.5
O8 C60 H60B 109.5
H60A C60 H60B 109.5
O8 C60 H60C 109.5
H60A C60 H60C 109.5
H60B C60 H60C 109.5

loop_
_geom_bond_atom_site_label_1
_geom_bond_atom_site_label_2
_geom_bond_distance
O3 C5 1.345(2)
O3 C9 1.470(2)
O6 C34 1.345(2)
O6 C47 1.470(2)
O1 C1 1.229(3)
O5 C32 1.373(2)
O5 C58 1.426(4)
O2 C3 1.370(3)
O2 C26 1.427(4)
O4 C30 1.231(3)
C6 C5 1.357(3)
C6 C1 1.444(3)
C6 C7 1.514(3)
C35 C34 1.358(3)
C35 C30 1.448(3)
C35 C36 1.507(3)
C57 C33 1.501(3)
C57 H57A 0.9600
C57 H57B 0.9600
C57 H57C 0.9600
C23 C4 1.506(3)
C23 H23A 0.9600
C23 H23B 0.9600
C23 H23C 0.9600
C8 C9 1.542(3)
C8 C18 1.543(3)
C8 C7 1.567(2)
C8 H8 0.9800
C5 C4 1.463(3)
C7 C20 1.560(3)
C7 H7 0.9800
C30 C31 1.530(3)
C16 C19 1.323(4)
C16 C17 1.507(3)
C16 C15 1.509(3)
C37 C47 1.541(3)
C37 C38 1.547(3)
C37 C36 1.568(2)
C37 H37 0.9800
C34 C33 1.462(3)
C11 C12 1.525(3)
C11 C10 1.525(3)
C11 H11A 0.9700
C11 H11B 0.9700
C4 C3 1.342(3)
C33 C32 1.341(3)
C10 C9 1.532(2)
C10 H10A 0.9700
C10 H10B 0.9700
C17 C18 1.546(3)
C17 H17A 0.9700
C17 H17B 0.9700
C3 C2 1.508(3)
C12 C15 1.564(3)
C12 C13 1.565(3)
C12 H12 0.9800
C31 C32 1.505(3)
C31 C56 1.533(3)
C31 C55 1.544(3)
C18 H18A 0.9700
C18 H18B 0.9700
C45 C44 1.526(3)
C45 C46 1.527(3)
C45 H45A 0.9700
C45 H45B 0.9700
C46 C47 1.532(3)
C46 H46A 0.9700
C46 H46B 0.9700
C54 C52 1.526(3)
C54 H54A 0.9600
C54 H54B 0.9600
C54 H54C 0.9600
C1 C2 1.532(3)
C39 C40 1.514(3)
C39 C38 1.539(3)
C39 H39A 0.9700
C39 H39B 0.9700
C15 C14 1.546(3)
C15 H15 0.9800
C40 C48 1.330(4)
C40 C41 1.504(3)
C51 C47 1.529(3)
C51 H51A 0.9600
C51 H51B 0.9600
C51 H51C 0.9600
C38 H38A 0.9700
C38 H38B 0.9700
C22 C20 1.529(3)
C22 H22A 0.9600
C22 H22B 0.9600
C22 H22C 0.9600
C21 C20 1.523(3)
C21 H21A 0.9600
C21 H21B 0.9600
C21 H21C 0.9600
C24 C2 1.547(3)
C24 H24A 0.9600
C24 H24B 0.9600
C24 H24C 0.9600
C29 C9 1.533(3)
C29 H29A 0.9600
C29 H29B 0.9600
C29 H29C 0.9600
C56 H56A 0.9600
C56 H56B 0.9600
C56 H56C 0.9600
C36 C52 1.564(3)
C36 H36 0.9800
C49 C43 1.519(4)
C49 H49A 0.9600
C49 H49B 0.9600
C49 H49C 0.9600
C20 H20 0.9800
C53 C52 1.523(3)
C53 H53A 0.9600
C53 H53B 0.9600
C53 H53C 0.9600
C52 H52 0.9800
C50 C43 1.531(4)
C50 H50A 0.9600
C50 H50B 0.9600
C50 H50C 0.9600
C25 C2 1.531(3)
C25 H25A 0.9600
C25 H25B 0.9600
C25 H25C 0.9600
C44 C41 1.561(3)
C44 C43 1.563(3)
C44 H44 0.9800
C42 C41 1.544(3)
C42 C43 1.550(4)
C42 H42A 0.9700
C42 H42B 0.9700
C55 H55A 0.9600
C55 H55B 0.9600
C55 H55C 0.9600
C41 H41 0.9800
C14 C13 1.543(3)
C14 H14A 0.9700
C14 H14B 0.9700
C26 H26A 0.9600
C26 H26B 0.9600
C26 H26C 0.9600
C19 H19A 0.9300
C19 H19B 0.9300
C58 H58A 0.9600
C58 H58B 0.9600
C58 H58C 0.9600
C48 H48A 0.9300
C48 H48B 0.9300
C13 C27 1.522(4)
C13 C28 1.531(4)
C28 H28A 0.9600
C28 H28B 0.9600
C28 H28C 0.9600
C27 H27A 0.9600
C27 H27B 0.9600
C27 H27C 0.9600
O7 C59 1.330(6)
O7 H7A 0.8200
O8 C60 1.344(7)
O8 H8A 0.8200
C59 H59A 0.9600
C59 H59B 0.9600
C59 H59C 0.9600
C60 H60A 0.9600
C60 H60B 0.9600
C60 H60C 0.9600

loop_
_geom_hbond_atom_site_label_D
_geom_hbond_atom_site_label_H
_geom_hbond_atom_site_label_A
_geom_hbond_distance_DH
_geom_hbond_distance_HA
_geom_hbond_distance_DA
_geom_hbond_angle_DHA
O7 H7A O1 0.82 2.17 2.795(4) 133.7
O8 H8A O4 0.82 2.15 2.780(5) 133.5

loop_
_geom_torsion_atom_site_label_1
_geom_torsion_atom_site_label_2
_geom_torsion_atom_site_label_3
_geom_torsion_atom_site_label_4
_geom_torsion
C9 O3 C5 C6 -29.6(3)
C9 O3 C5 C4 150.50(16)
C1 C6 C5 O3 175.82(18)
C7 C6 C5 O3 -6.2(3)
C1 C6 C5 C4 -4.3(3)
C7 C6 C5 C4 173.70(19)
C5 C6 C7 C20 -114.3(2)
C1 C6 C7 C20 63.7(2)
C5 C6 C7 C8 11.0(3)
C1 C6 C7 C8 -171.07(18)
C9 C8 C7 C6 17.2(2)
C18 C8 C7 C6 143.87(17)
C9 C8 C7 C20 140.32(16)
C18 C8 C7 C20 -93.02(19)
C34 C35 C30 O4 -172.9(2)
C36 C35 C30 O4 8.8(3)
C34 C35 C30 C31 9.9(3)
C36 C35 C30 C31 -168.38(19)
C47 O6 C34 C35 -29.6(3)
C47 O6 C34 C33 150.76(16)
C30 C35 C34 O6 175.54(18)
C36 C35 C34 O6 -6.2(3)
C30 C35 C34 C33 -4.9(3)
C36 C35 C34 C33 173.33(19)
O3 C5 C4 C3 -179.89(18)
C6 C5 C4 C3 0.2(3)
O3 C5 C4 C23 -0.6(3)
C6 C5 C4 C23 179.5(2)
O6 C34 C33 C32 179.49(18)
C35 C34 C33 C32 -0.1(3)
O6 C34 C33 C57 -1.3(3)
C35 C34 C33 C57 179.1(2)
C12 C11 C10 C9 -72.8(3)
C19 C16 C17 C18 -80.3(3)
C15 C16 C17 C18 103.1(2)
C5 C4 C3 O2 -177.72(19)
C23 C4 C3 O2 3.1(4)
C5 C4 C3 C2 -1.1(3)
C23 C4 C3 C2 179.7(2)
C26 O2 C3 C4 -68.8(3)
C26 O2 C3 C2 114.3(3)
C10 C11 C12 C15 -45.4(3)
C10 C11 C12 C13 -153.7(2)
O4 C30 C31 C32 172.8(2)
C35 C30 C31 C32 -9.8(3)
O4 C30 C31 C56 49.8(3)
C35 C30 C31 C56 -132.9(2)
O4 C30 C31 C55 -67.5(3)
C35 C30 C31 C55 109.8(2)
C9 C8 C18 C17 -72.8(2)
C7 C8 C18 C17 160.95(18)
C16 C17 C18 C8 -54.5(3)
C44 C45 C46 C47 -72.7(3)
C5 C6 C1 O1 -173.2(2)
C7 C6 C1 O1 8.8(3)
C5 C6 C1 C2 8.9(3)
C7 C6 C1 C2 -169.10(18)
C19 C16 C15 C14 0.0(3)
C17 C16 C15 C14 176.4(2)
C19 C16 C15 C12 106.1(3)
C17 C16 C15 C12 -77.4(3)
C11 C12 C15 C16 92.5(3)
C13 C12 C15 C16 -143.5(2)
C11 C12 C15 C14 -143.8(2)
C13 C12 C15 C14 -19.87(19)
C38 C39 C40 C48 -81.6(3)
C38 C39 C40 C41 102.0(2)
C40 C39 C38 C37 -54.9(3)
C47 C37 C38 C39 -72.5(2)
C36 C37 C38 C39 161.39(19)
C34 O6 C47 C51 -65.7(2)
C34 O6 C47 C46 179.67(15)
C34 O6 C47 C37 56.9(2)
C45 C46 C47 O6 -57.3(2)
C45 C46 C47 C51 -170.07(18)
C45 C46 C47 C37 60.8(2)
C38 C37 C47 O6 -173.37(15)
C36 C37 C47 O6 -48.5(2)
C38 C37 C47 C51 -54.5(2)
C36 C37 C47 C51 70.3(2)
C38 C37 C47 C46 72.9(2)
C36 C37 C47 C46 -162.23(17)
C34 C35 C36 C52 -114.5(2)
C30 C35 C36 C52 63.7(2)
C34 C35 C36 C37 10.8(3)
C30 C35 C36 C37 -171.06(18)
C47 C37 C36 C35 17.7(2)
C38 C37 C36 C35 144.12(18)
C47 C37 C36 C52 140.74(17)
C38 C37 C36 C52 -92.87(19)
C6 C7 C20 C21 61.1(2)
C8 C7 C20 C21 -65.0(2)
C6 C7 C20 C22 -171.28(17)
C8 C7 C20 C22 62.7(2)
C5 O3 C9 C10 179.71(16)
C5 O3 C9 C29 -65.8(2)
C5 O3 C9 C8 56.7(2)
C11 C10 C9 O3 -57.5(2)
C11 C10 C9 C29 -170.35(18)
C11 C10 C9 C8 60.9(3)
C18 C8 C9 O3 -173.11(14)
C7 C8 C9 O3 -48.09(19)
C18 C8 C9 C10 73.0(2)
C7 C8 C9 C10 -161.94(17)
C18 C8 C9 C29 -54.0(2)
C7 C8 C9 C29 71.0(2)
C34 C33 C32 O5 -176.81(19)
C57 C33 C32 O5 4.1(3)
C34 C33 C32 C31 -0.2(3)
C57 C33 C32 C31 -179.3(2)
C58 O5 C32 C33 -70.3(3)
C58 O5 C32 C31 112.8(3)
C30 C31 C32 C33 5.0(3)
C56 C31 C32 C33 127.5(2)
C55 C31 C32 C33 -113.3(2)
C30 C31 C32 O5 -178.07(19)
C56 C31 C32 O5 -55.6(3)
C55 C31 C32 O5 63.6(2)
C35 C36 C52 C53 60.9(2)
C37 C36 C52 C53 -65.0(2)
C35 C36 C52 C54 -171.58(17)
C37 C36 C52 C54 62.5(2)
C46 C45 C44 C41 -45.9(3)
C46 C45 C44 C43 -154.6(2)
C41 C42 C43 C49 -136.1(2)
C41 C42 C43 C50 95.5(2)
C41 C42 C43 C44 -19.92(19)
C45 C44 C43 C49 -96.5(3)
C41 C44 C43 C49 136.8(2)
C45 C44 C43 C50 33.3(3)
C41 C44 C43 C50 -93.4(3)
C45 C44 C43 C42 146.4(2)
C41 C44 C43 C42 19.70(19)
C4 C3 C2 C25 127.8(2)
O2 C3 C2 C25 -55.3(3)
C4 C3 C2 C1 5.5(3)
O2 C3 C2 C1 -177.56(19)
C4 C3 C2 C24 -113.1(2)
O2 C3 C2 C24 63.8(3)
O1 C1 C2 C3 172.7(2)
C6 C1 C2 C3 -9.4(3)
O1 C1 C2 C25 49.8(3)
C6 C1 C2 C25 -132.3(2)
O1 C1 C2 C24 -67.6(3)
C6 C1 C2 C24 110.3(2)
C48 C40 C41 C42 1.5(3)
C39 C40 C41 C42 177.8(2)
C48 C40 C41 C44 108.3(3)
C39 C40 C41 C44 -75.4(3)
C43 C42 C41 C40 144.8(2)
C43 C42 C41 C44 19.94(18)
C45 C44 C41 C40 92.2(3)
C43 C44 C41 C40 -143.7(2)
C45 C44 C41 C42 -143.9(2)
C43 C44 C41 C42 -19.78(19)
C16 C15 C14 C13 144.4(2)
C12 C15 C14 C13 20.16(19)
C15 C14 C13 C27 -136.6(2)
C15 C14 C13 C28 95.0(2)
C15 C14 C13 C12 -20.15(19)
C11 C12 C13 C27 -96.6(3)
C15 C12 C13 C27 137.0(2)
C11 C12 C13 C28 32.9(3)
C15 C12 C13 C28 -93.6(2)
C11 C12 C13 C14 146.3(2)
C15 C12 C13 C14 19.91(19)
